data_4024554
loop_
_publ_author_name
'David Cruz Cruz'
'Francisco Yuste'
'M. Rosario Mart\'in'
'Amelia Tito'
'Jos\'e L. Garc\'ia Ruano'

_publ_section_title
;
1,3-Dipolar Cycloaddition of Diazoalkanes to
(S)-(+)-3-[(4-Methylphenyl)sulfinyl]-5,6-dihydropyran-2-one. Synthesis of
Optically Pure Cyclopropanes by Denitrogenation of Sulfinyl and Sulfonyl
Pyrazolines
;
_journal_name_full 'Journal of Organic Chemistry'
_journal_page_first 3820
_journal_page_last 3826
_journal_paper_doi 10.1021/jo900525s
_journal_volume 74
_journal_year 2009
_chemical_absolute_configuration rmad
_chemical_formula_moiety 'C14 H16 O3 S'
_chemical_formula_sum 'C14 H16 O3 S'
_chemical_formula_weight 264.33
_chemical_name_systematic
; 
 ? 
;
_space_group_IT_number 19
_symmetry_cell_setting orthorhombic
_symmetry_space_group_name_Hall 'P 2ac 2ab'
_symmetry_space_group_name_H-M 'P 21 21 21'
_atom_sites_solution_hydrogens geom
_atom_sites_solution_primary direct
_atom_sites_solution_secondary difmap
_audit_creation_method SHELXL-97
_cell_angle_alpha 90.00
_cell_angle_beta 90.00
_cell_angle_gamma 90.00
_cell_formula_units_Z 4
_cell_length_a 6.0768(7)
_cell_length_b 10.4374(13)
_cell_length_c 20.790(3)
_cell_measurement_reflns_used 6579
_cell_measurement_temperature 173(2)
_cell_measurement_theta_max 25.34
_cell_measurement_theta_min 2.18
_cell_volume 1318.6(3)
_computing_cell_refinement 'SMART V 5.625 (Bruker, 1999)'
_computing_data_collection 'SMART V 5.625 (Bruker, 1999)'
_computing_data_reduction 'SAINT V 6.23C (Bruker, 1999)'
_computing_molecular_graphics 'SHELXTL V 6.12 (Sheldrick, 2000)'
_computing_publication_material 'SHELXTL V 6.12 (Sheldrick, 2000)'
_computing_structure_refinement 'SHELXTL V 6.12 (Sheldrick, 2000)'
_computing_structure_solution 'SHELXTL V 6.12 (Sheldrick, 2000)'
_diffrn_ambient_temperature 173(2)
_diffrn_detector_area_resol_mean 0.661
_diffrn_measured_fraction_theta_full 0.995
_diffrn_measured_fraction_theta_max 0.995
_diffrn_measurement_device_type 'Bruker Smart Apex CCD diffractometer'
_diffrn_measurement_method \w-scans
_diffrn_radiation_monochromator graphite
_diffrn_radiation_source 'fine-focus sealed tube'
_diffrn_radiation_type MoK\a
_diffrn_radiation_wavelength 0.71073
_diffrn_reflns_av_R_equivalents 0.0269
_diffrn_reflns_av_sigmaI/netI 0.0274
_diffrn_reflns_limit_h_max 7
_diffrn_reflns_limit_h_min -7
_diffrn_reflns_limit_k_max 12
_diffrn_reflns_limit_k_min -12
_diffrn_reflns_limit_l_max 24
_diffrn_reflns_limit_l_min -25
_diffrn_reflns_number 8198
_diffrn_reflns_theta_full 25.35
_diffrn_reflns_theta_max 25.35
_diffrn_reflns_theta_min 1.96
_diffrn_standards_decay_% 0
_exptl_absorpt_coefficient_mu 0.243
_exptl_absorpt_correction_T_max 0.9464
_exptl_absorpt_correction_T_min 0.8712
_exptl_absorpt_correction_type multi-scan
_exptl_absorpt_process_details '(Sheldrick, 2007)'
_exptl_crystal_colour colorless
_exptl_crystal_density_diffrn 1.331
_exptl_crystal_density_method 'not measured'
_exptl_crystal_description block
_exptl_crystal_F_000 560
_exptl_crystal_size_max 0.398
_exptl_crystal_size_mid 0.344
_exptl_crystal_size_min 0.238
_refine_diff_density_max 0.191
_refine_diff_density_min -0.263
_refine_diff_density_rms 0.057
_refine_ls_abs_structure_details 'Flack H D (1983), Acta Cryst. A39, 876-881'
_refine_ls_abs_structure_Flack 0.02(6)
_refine_ls_extinction_method none
_refine_ls_goodness_of_fit_ref 1.078
_refine_ls_hydrogen_treatment noref
_refine_ls_matrix_type full
_refine_ls_number_parameters 165
_refine_ls_number_reflns 2419
_refine_ls_number_restraints 0
_refine_ls_restrained_S_all 1.078
_refine_ls_R_factor_all 0.0306
_refine_ls_R_factor_gt 0.0299
_refine_ls_shift/su_max 0.001
_refine_ls_shift/su_mean 0.000
_refine_ls_structure_factor_coef Fsqd
_refine_ls_weighting_details 'calc w=1/[\s^2^(Fo^2^)+(0.0478P)^2^+0.1428P] where P=(Fo^2^+2Fc^2^)/3'
_refine_ls_weighting_scheme calc
_refine_ls_wR_factor_gt 0.0755
_refine_ls_wR_factor_ref 0.0760
_reflns_number_gt 2362
_reflns_number_total 2419
_reflns_threshold_expression >2sigma(I)
_cod_data_source_file jo900525s_si_003.cif
_cod_data_source_block COMPOUND_10
_cod_depositor_comments
;
The following automatic conversions were performed:
'_symmetry_cell_setting' value 'Orthorhombic' changed to 'orthorhombic'
according to '/home/saulius/struct/CIF-dictionaries/cif_core.dic'
dictionary named 'cif_core.dic' version 2.4.1 from 2010-06-29.

Automatic conversion script
Id: cif_fix_enum 1527 2010-12-29 10:47:43Z saulius 
;
_cod_database_code 4024554

loop_
_symmetry_equiv_pos_as_xyz
'x, y, z'
'-x+1/2, -y, z+1/2'
'-x, y+1/2, -z+1/2'
'x+1/2, -y+1/2, -z'

loop_
_atom_site_label
_atom_site_type_symbol
_atom_site_fract_x
_atom_site_fract_y
_atom_site_fract_z
_atom_site_U_iso_or_equiv
_atom_site_adp_type
_atom_site_occupancy
_atom_site_symmetry_multiplicity
_atom_site_calc_flag
_atom_site_refinement_flags
_atom_site_disorder_assembly
_atom_site_disorder_group
S1 S 0.44173(7) 0.43273(4) 0.919544(19) 0.02657(12) Uani 1 1 d . . .
O1 O 0.5017(2) 0.37948(12) 0.98351(5) 0.0366(3) Uani 1 1 d . . .
O2 O 0.4168(2) 0.45647(11) 0.77924(5) 0.0336(3) Uani 1 1 d . . .
C1 C 0.5864(3) 0.33339(14) 0.86093(7) 0.0224(3) Uani 1 1 d . . .
C2 C 0.5632(3) 0.38464(15) 0.79448(7) 0.0268(4) Uani 1 1 d . . .
O3 O 0.7124(2) 0.35058(14) 0.75007(6) 0.0374(3) Uani 1 1 d . . .
C4 C 0.8870(3) 0.2584(2) 0.76338(9) 0.0375(4) Uani 1 1 d . . .
H4A H 1.0080 0.2711 0.7321 0.045 Uiso 1 1 calc R . .
H4B H 0.8288 0.1706 0.7574 0.045 Uiso 1 1 calc R . .
C5 C 0.9767(3) 0.27126(18) 0.83054(8) 0.0323(4) Uani 1 1 d . . .
H5A H 1.0839 0.2017 0.8388 0.039 Uiso 1 1 calc R . .
H5B H 1.0547 0.3541 0.8347 0.039 Uiso 1 1 calc R . .
C6 C 0.7946(3) 0.26452(16) 0.87943(8) 0.0259(4) Uani 1 1 d . . .
H6 H 0.8413 0.2749 0.9253 0.031 Uiso 1 1 calc R . .
C7 C 0.5909(3) 0.18696(15) 0.86911(8) 0.0260(4) Uani 1 1 d . . .
H7 H 0.5883 0.1380 0.8278 0.031 Uiso 1 1 calc R . .
C8 C 0.4821(3) 0.11923(16) 0.92479(9) 0.0326(4) Uani 1 1 d . . .
H8A H 0.5207 0.0281 0.9238 0.049 Uiso 1 1 calc R . .
H8B H 0.3220 0.1286 0.9214 0.049 Uiso 1 1 calc R . .
H8C H 0.5328 0.1570 0.9653 0.049 Uiso 1 1 calc R . .
C9 C 0.6063(3) 0.57457(15) 0.90991(7) 0.0241(3) Uani 1 1 d . . .
C10 C 0.5308(3) 0.67576(15) 0.87302(8) 0.0284(4) Uani 1 1 d . . .
H10 H 0.3924 0.6707 0.8519 0.034 Uiso 1 1 calc R . .
C11 C 0.6594(3) 0.78437(16) 0.86732(8) 0.0295(4) Uani 1 1 d . . .
H11 H 0.6094 0.8533 0.8413 0.035 Uiso 1 1 calc R . .
C12 C 0.8601(3) 0.79500(16) 0.89877(8) 0.0270(4) Uani 1 1 d . . .
C13 C 0.9300(3) 0.69348(16) 0.93664(8) 0.0325(4) Uani 1 1 d . . .
H13 H 1.0661 0.6994 0.9589 0.039 Uiso 1 1 calc R . .
C14 C 0.8038(3) 0.58342(16) 0.94248(8) 0.0300(4) Uani 1 1 d . . .
H14 H 0.8529 0.5146 0.9687 0.036 Uiso 1 1 calc R . .
C15 C 0.9982(3) 0.91403(16) 0.89188(9) 0.0394(5) Uani 1 1 d . . .
H15A H 1.1544 0.8908 0.8929 0.059 Uiso 1 1 calc R . .
H15B H 0.9659 0.9728 0.9274 0.059 Uiso 1 1 calc R . .
H15C H 0.9642 0.9559 0.8509 0.059 Uiso 1 1 calc R . .

loop_
_atom_site_aniso_label
_atom_site_aniso_U_11
_atom_site_aniso_U_22
_atom_site_aniso_U_33
_atom_site_aniso_U_23
_atom_site_aniso_U_13
_atom_site_aniso_U_12
S1 0.0289(2) 0.0258(2) 0.0250(2) -0.00288(15) 0.00363(16) -0.00583(18)
O1 0.0574(9) 0.0309(6) 0.0215(6) -0.0001(5) 0.0064(6) -0.0090(6)
O2 0.0387(7) 0.0341(6) 0.0281(6) 0.0008(5) -0.0076(6) 0.0026(6)
C1 0.0241(8) 0.0230(7) 0.0203(8) -0.0007(6) 0.0017(7) -0.0060(7)
C2 0.0297(9) 0.0293(8) 0.0215(8) -0.0007(6) -0.0022(7) -0.0083(8)
O3 0.0353(7) 0.0548(8) 0.0222(6) 0.0051(6) 0.0020(6) 0.0030(6)
C4 0.0327(9) 0.0496(11) 0.0304(9) 0.0029(8) 0.0092(7) 0.0018(9)
C5 0.0234(8) 0.0388(9) 0.0347(9) 0.0055(8) 0.0010(7) -0.0041(8)
C6 0.0253(8) 0.0282(8) 0.0242(8) 0.0017(7) -0.0027(6) -0.0045(7)
C7 0.0283(8) 0.0236(8) 0.0260(8) -0.0012(6) 0.0020(7) -0.0028(7)
C8 0.0356(10) 0.0255(8) 0.0369(10) 0.0034(7) 0.0071(8) -0.0044(7)
C9 0.0283(8) 0.0210(7) 0.0229(8) -0.0022(6) 0.0013(6) -0.0020(7)
C10 0.0298(8) 0.0281(8) 0.0274(8) -0.0026(7) -0.0050(7) 0.0019(7)
C11 0.0419(9) 0.0212(8) 0.0255(8) 0.0001(7) -0.0006(8) 0.0032(7)
C12 0.0344(9) 0.0245(8) 0.0221(7) -0.0070(6) 0.0061(7) -0.0029(7)
C13 0.0290(9) 0.0337(8) 0.0349(9) -0.0049(7) -0.0056(8) -0.0038(8)
C14 0.0347(9) 0.0262(9) 0.0292(9) 0.0036(7) -0.0066(7) -0.0024(8)
C15 0.0486(11) 0.0292(9) 0.0403(10) -0.0079(8) 0.0105(9) -0.0105(8)

loop_
_atom_type_symbol
_atom_type_description
_atom_type_scat_dispersion_real
_atom_type_scat_dispersion_imag
_atom_type_scat_source
C C 0.0033 0.0016 'International Tables Vol C Tables 4.2.6.8 and 6.1.1.4'
H H 0.0000 0.0000 'International Tables Vol C Tables 4.2.6.8 and 6.1.1.4'
O O 0.0106 0.0060 'International Tables Vol C Tables 4.2.6.8 and 6.1.1.4'
S S 0.1246 0.1234 'International Tables Vol C Tables 4.2.6.8 and 6.1.1.4'

loop_
_geom_angle_atom_site_label_1
_geom_angle_atom_site_label_2
_geom_angle_atom_site_label_3
_geom_angle
_geom_angle_site_symmetry_1
_geom_angle_site_symmetry_3
_geom_angle_publ_flag
O1 S1 C9 105.73(7) . . ?
O1 S1 C1 105.47(7) . . ?
C9 S1 C1 97.20(7) . . ?
C2 C1 C6 119.23(15) . . ?
C2 C1 C7 117.48(13) . . ?
C6 C1 C7 58.83(11) . . ?
C2 C1 S1 111.71(12) . . ?
C6 C1 S1 120.38(11) . . ?
C7 C1 S1 119.94(11) . . ?
O2 C2 O3 118.84(14) . . ?
O2 C2 C1 122.50(16) . . ?
O3 C2 C1 118.66(16) . . ?
C2 O3 C4 122.37(13) . . ?
O3 C4 C5 112.38(15) . . ?
C6 C5 C4 110.88(14) . . ?
C7 C6 C5 122.53(15) . . ?
C7 C6 C1 61.68(10) . . ?
C5 C6 C1 115.05(14) . . ?
C6 C7 C8 120.44(14) . . ?
C6 C7 C1 59.49(11) . . ?
C8 C7 C1 122.87(14) . . ?
C14 C9 C10 120.59(15) . . ?
C14 C9 S1 118.94(12) . . ?
C10 C9 S1 120.39(12) . . ?
C11 C10 C9 119.08(16) . . ?
C10 C11 C12 121.47(16) . . ?
C13 C12 C11 118.38(16) . . ?
C13 C12 C15 120.91(17) . . ?
C11 C12 C15 120.71(16) . . ?
C14 C13 C12 120.91(17) . . ?
C9 C14 C13 119.53(16) . . ?

loop_
_geom_bond_atom_site_label_1
_geom_bond_atom_site_label_2
_geom_bond_distance
_geom_bond_site_symmetry_2
_geom_bond_publ_flag
S1 O1 1.4867(13) . ?
S1 C9 1.7978(16) . ?
S1 C1 1.8256(16) . ?
O2 C2 1.206(2) . ?
C1 C2 1.488(2) . ?
C1 C6 1.505(2) . ?
C1 C7 1.538(2) . ?
C2 O3 1.342(2) . ?
O3 C4 1.458(2) . ?
C4 C5 1.505(3) . ?
C5 C6 1.504(2) . ?
C6 C7 1.495(2) . ?
C7 C8 1.509(2) . ?
C9 C14 1.381(2) . ?
C9 C10 1.384(2) . ?
C10 C11 1.382(2) . ?
C11 C12 1.388(3) . ?
C12 C13 1.387(2) . ?
C12 C15 1.506(2) . ?
C13 C14 1.386(2) . ?
